data_2018129
loop_
_publ_author_name
'Szczesio, Ma\/lgorzata'
'Olczak, Andrzej'
'Go\/lka, Jolanta'
'Gobis, Katarzyna'
'Foks, Henryk'
'G\/l\'owka, Marek L.'

_publ_section_title
;
 Planarity of heteroaryldithiocarbazic acid derivatives showing
 tuberculostatic activity. III. Mono- and diesters of
 3-(pyrazin-2-ylcarbonyl)dithiocarbazic acid
;
_journal_coeditor_code GD3386
_journal_issue 7
_journal_name_full 'Acta Crystallographica Section C'
_journal_page_first o235
_journal_page_last o240
_journal_paper_doi 10.1107/S0108270111021767
_journal_volume 67
_journal_year 2011
_chemical_formula_iupac 'C8 H10 N4 O S2'
_chemical_formula_moiety 'C8 H10 N4 O S2'
_chemical_formula_sum 'C8 H10 N4 O S2'
_chemical_formula_weight 242.32
_chemical_name_systematic
;
<i>N</i>'-[bis(methylsulfanyl)methylidene]pyrazine-2-carbohydrazide
;
_space_group_IT_number 14
_symmetry_cell_setting monoclinic
_symmetry_space_group_name_Hall '-P 2ybc'
_symmetry_space_group_name_H-M 'P 1 21/c 1'
_atom_sites_solution_hydrogens geom
_atom_sites_solution_primary direct
_atom_sites_solution_secondary difmap
_audit_creation_method SHELXL97
_cell_angle_alpha 90.00
_cell_angle_beta 116.121(4)
_cell_angle_gamma 90.00
_cell_formula_units_Z 4
_cell_length_a 7.8332(2)
_cell_length_b 21.0883(4)
_cell_length_c 7.3920(2)
_cell_measurement_reflns_used 8241
_cell_measurement_temperature 297
_cell_measurement_theta_max 28.5739
_cell_measurement_theta_min 2.8947
_cell_volume 1096.36(6)
_computing_cell_refinement 'CrysAlis RED (Oxford Diffraction, 2007)'
_computing_data_collection 'CrysAlis CCD (Oxford Diffraction, 2007)'
_computing_data_reduction 'CrysAlis RED (Oxford Diffraction, 2007)'
_computing_molecular_graphics
;
PLATON (Spek, 2009) and Mercury (Macrae <i>et al.</i>, 2008)
;
_computing_publication_material 'PLATON (Spek, 2009)'
_computing_structure_refinement 'SHELXTL (Sheldrick, 2008)'
_computing_structure_solution 'SHELXS97 (Sheldrick, 2008)'
_diffrn_ambient_temperature 297
_diffrn_measured_fraction_theta_full 1.000
_diffrn_measured_fraction_theta_max 1.000
_diffrn_measurement_device_type 'Kuma KM4 CCD area-detector'
_diffrn_measurement_method \w
_diffrn_radiation_monochromator graphite
_diffrn_radiation_source 'fine-focus sealed tube'
_diffrn_radiation_type MoK\a
_diffrn_radiation_wavelength 0.71073
_diffrn_reflns_av_R_equivalents 0.0146
_diffrn_reflns_av_sigmaI/netI 0.0112
_diffrn_reflns_limit_h_max 8
_diffrn_reflns_limit_h_min -9
_diffrn_reflns_limit_k_max 26
_diffrn_reflns_limit_k_min -26
_diffrn_reflns_limit_l_max 9
_diffrn_reflns_limit_l_min -9
_diffrn_reflns_number 12975
_diffrn_reflns_theta_full 26.37
_diffrn_reflns_theta_max 26.37
_diffrn_reflns_theta_min 2.90
_exptl_absorpt_coefficient_mu 0.464
_exptl_absorpt_correction_T_max 1.00000
_exptl_absorpt_correction_T_min 0.94616
_exptl_absorpt_correction_type multi-scan
_exptl_absorpt_process_details '(CrysAlis PRO; Oxford Diffraction, 2010)'
_exptl_crystal_colour colourless
_exptl_crystal_density_diffrn 1.468
_exptl_crystal_density_method 'not measured'
_exptl_crystal_description prism
_exptl_crystal_F_000 504
_exptl_crystal_size_max 0.2
_exptl_crystal_size_mid 0.1
_exptl_crystal_size_min 0.05
_refine_diff_density_max 0.260
_refine_diff_density_min -0.198
_refine_ls_extinction_coef 0.0042(11)
_refine_ls_extinction_expression Fc^*^=kFc[1+0.001xFc^2^\l^3^/sin(2\q)]^-1/4^
_refine_ls_extinction_method 'SHELXL97 (Sheldrick, 2008)'
_refine_ls_goodness_of_fit_ref 1.071
_refine_ls_hydrogen_treatment constr
_refine_ls_matrix_type full
_refine_ls_number_parameters 139
_refine_ls_number_reflns 2236
_refine_ls_number_restraints 0
_refine_ls_restrained_S_all 1.071
_refine_ls_R_factor_all 0.0361
_refine_ls_R_factor_gt 0.0311
_refine_ls_shift/su_max 0.001
_refine_ls_shift/su_mean 0.000
_refine_ls_structure_factor_coef Fsqd
_refine_ls_weighting_details 'calc w = 1/[\s^2^(Fo^2^)+(0.0445P)^2^+0.2852P] where P=(Fo^2^+2Fc^2^)/3'
_refine_ls_weighting_scheme calc
_refine_ls_wR_factor_gt 0.0848
_refine_ls_wR_factor_ref 0.0869
_reflns_number_gt 1960
_reflns_number_total 2236
_reflns_threshold_expression I>2\s(I)
_cod_data_source_file gd3386.cif
_cod_data_source_block F1
_cod_original_cell_volume 1096.36(5)
_cod_original_sg_symbol_H-M 'P 21/c'
_cod_database_code 2018129
_cod_database_fobs_code 2018129

loop_
_symmetry_equiv_pos_as_xyz
'x, y, z'
'-x, y+1/2, -z+1/2'
'-x, -y, -z'
'x, -y-1/2, z-1/2'

loop_
_atom_site_type_symbol
_atom_site_label
_atom_site_fract_x
_atom_site_fract_y
_atom_site_fract_z
_atom_site_U_iso_or_equiv
_atom_site_adp_type
_atom_site_calc_flag
_atom_site_refinement_flags
_atom_site_occupancy
_atom_site_symmetry_multiplicity
_atom_site_disorder_assembly
_atom_site_disorder_group
C C1 1.0226(2) 0.61366(8) 0.7928(2) 0.0423(4) Uani d . 1 1 . .
C C01 1.3336(3) 0.61423(10) 0.7154(3) 0.0628(5) Uani d . 1 1 . .
H H01A 1.4011 0.6417 0.8281 0.075 Uiso calc R 1 1 . .
H H01B 1.2553 0.6392 0.5998 0.075 Uiso calc R 1 1 . .
H H01C 1.4230 0.5903 0.6867 0.075 Uiso calc R 1 1 . .
C C02 0.7790(3) 0.50863(9) 0.6980(3) 0.0624(5) Uani d . 1 1 . .
H H02A 0.8867 0.4810 0.7363 0.075 Uiso calc R 1 1 . .
H H02B 0.7338 0.5203 0.5590 0.075 Uiso calc R 1 1 . .
H H02C 0.6798 0.4872 0.7165 0.075 Uiso calc R 1 1 . .
C C4 0.8997(2) 0.77379(8) 0.7750(2) 0.0398(3) Uani d . 1 1 . .
C C41 0.7227(2) 0.80257(7) 0.7710(2) 0.0374(3) Uani d . 1 1 . .
C C43 0.4284(2) 0.78993(8) 0.7531(3) 0.0490(4) Uani d . 1 1 . .
H H43 0.3279 0.7644 0.7431 0.059 Uiso calc R 1 1 . .
C C44 0.4121(2) 0.85490(8) 0.7613(3) 0.0490(4) Uani d . 1 1 . .
H H44 0.3002 0.8716 0.7562 0.059 Uiso calc R 1 1 . .
C C46 0.7053(2) 0.86748(8) 0.7796(3) 0.0458(4) Uani d . 1 1 . .
H H46 0.8049 0.8933 0.7881 0.055 Uiso calc R 1 1 . .
N N2 1.03942(18) 0.67337(6) 0.7761(2) 0.0421(3) Uani d . 1 1 . .
N N3 0.89650(18) 0.71015(6) 0.7821(2) 0.0425(3) Uani d . 1 1 . .
H H3 0.8023 0.6918 0.7906 0.051 Uiso calc R 1 1 . .
N N42 0.58415(18) 0.76297(6) 0.7590(2) 0.0456(3) Uani d . 1 1 . .
N N45 0.5491(2) 0.89439(7) 0.7761(2) 0.0529(4) Uani d . 1 1 . .
O O5 1.02739(17) 0.80592(6) 0.7719(2) 0.0585(3) Uani d . 1 1 . .
S S1 1.18679(6) 0.56102(2) 0.77482(9) 0.05940(17) Uani d . 1 1 . .
S S2 0.84763(6) 0.57861(2) 0.85177(8) 0.05666(16) Uani d . 1 1 . .

loop_
_atom_site_aniso_label
_atom_site_aniso_U_11
_atom_site_aniso_U_22
_atom_site_aniso_U_33
_atom_site_aniso_U_12
_atom_site_aniso_U_13
_atom_site_aniso_U_23
C1 0.0299(7) 0.0463(9) 0.0505(9) 0.0015(6) 0.0174(7) -0.0056(7)
C01 0.0438(9) 0.0729(13) 0.0832(14) 0.0051(9) 0.0384(10) -0.0046(10)
C02 0.0549(11) 0.0463(10) 0.0793(13) -0.0074(8) 0.0234(10) 0.0030(9)
C4 0.0345(7) 0.0460(8) 0.0415(8) 0.0018(6) 0.0191(6) -0.0010(6)
C41 0.0337(7) 0.0420(8) 0.0382(7) 0.0018(6) 0.0174(6) -0.0006(6)
C43 0.0375(8) 0.0495(9) 0.0668(11) 0.0025(7) 0.0291(8) -0.0002(8)
C44 0.0425(9) 0.0519(10) 0.0591(10) 0.0107(7) 0.0283(8) 0.0000(8)
C46 0.0426(9) 0.0422(8) 0.0558(10) -0.0018(7) 0.0246(8) -0.0017(7)
N2 0.0317(6) 0.0468(7) 0.0501(7) 0.0049(5) 0.0200(6) -0.0040(6)
N3 0.0325(6) 0.0438(7) 0.0573(8) 0.0036(5) 0.0255(6) 0.0001(6)
N42 0.0377(7) 0.0419(7) 0.0629(8) 0.0020(6) 0.0272(6) 0.0001(6)
N45 0.0528(8) 0.0445(8) 0.0666(9) 0.0066(7) 0.0310(7) -0.0040(7)
O5 0.0461(7) 0.0540(7) 0.0896(9) -0.0041(6) 0.0428(7) -0.0028(7)
S1 0.0461(3) 0.0486(3) 0.0918(4) 0.00612(19) 0.0379(3) -0.0082(2)
S2 0.0465(3) 0.0522(3) 0.0816(4) -0.00241(19) 0.0376(2) -0.0025(2)

loop_
_atom_type_symbol
_atom_type_description
_atom_type_scat_dispersion_real
_atom_type_scat_dispersion_imag
_atom_type_scat_source
C C 0.0033 0.0016 'International Tables Vol C Tables 4.2.6.8 and 6.1.1.4'
H H 0.0000 0.0000 'International Tables Vol C Tables 4.2.6.8 and 6.1.1.4'
N N 0.0061 0.0033 'International Tables Vol C Tables 4.2.6.8 and 6.1.1.4'
O O 0.0106 0.0060 'International Tables Vol C Tables 4.2.6.8 and 6.1.1.4'
S S 0.1246 0.1234 'International Tables Vol C Tables 4.2.6.8 and 6.1.1.4'

loop_
_geom_angle_atom_site_label_1
_geom_angle_atom_site_label_2
_geom_angle_atom_site_label_3
_geom_angle_site_symmetry_1
_geom_angle_site_symmetry_3
_geom_angle
_geom_angle_publ_flag
N2 C1 S1 . . 120.54(12) ?
N2 C1 S2 . . 123.95(12) ?
S1 C1 S2 . . 115.37(9) ?
S1 C01 H01A . . 109.5 ?
S1 C01 H01B . . 109.5 ?
H01A C01 H01B . . 109.5 ?
S1 C01 H01C . . 109.5 ?
H01A C01 H01C . . 109.5 ?
H01B C01 H01C . . 109.5 ?
S2 C02 H02A . . 109.5 ?
S2 C02 H02B . . 109.5 ?
H02A C02 H02B . . 109.5 ?
S2 C02 H02C . . 109.5 ?
H02A C02 H02C . . 109.5 ?
H02B C02 H02C . . 109.5 ?
O5 C4 N3 . . 125.92(14) ?
O5 C4 C41 . . 122.27(14) ?
N3 C4 C41 . . 111.81(13) ?
N42 C41 C46 . . 121.83(14) ?
N42 C41 C4 . . 117.57(14) ?
C46 C41 C4 . . 120.60(14) ?
N42 C43 C44 . . 121.67(16) ?
N42 C43 H43 . . 119.2 ?
C44 C43 H43 . . 119.2 ?
N45 C44 C43 . . 122.71(15) ?
N45 C44 H44 . . 118.6 ?
C43 C44 H44 . . 118.6 ?
N45 C46 C41 . . 121.85(15) ?
N45 C46 H46 . . 119.1 ?
C41 C46 H46 . . 119.1 ?
C1 N2 N3 . . 115.58(13) ?
C4 N3 N2 . . 122.10(13) ?
C4 N3 H3 . . 119.0 ?
N2 N3 H3 . . 119.0 ?
C43 N42 C41 . . 116.10(14) ?
C44 N45 C46 . . 115.82(14) ?
C1 S1 C01 . . 101.17(9) ?
C1 S2 C02 . . 103.63(9) ?

loop_
_geom_bond_atom_site_label_1
_geom_bond_atom_site_label_2
_geom_bond_site_symmetry_2
_geom_bond_distance
_geom_bond_publ_flag
C1 N2 . 1.278(2) ?
C1 S1 . 1.7478(15) ?
C1 S2 . 1.7723(16) ?
C01 S1 . 1.794(2) ?
C01 H01A . 0.9600 ?
C01 H01B . 0.9600 ?
C01 H01C . 0.9600 ?
C02 S2 . 1.795(2) ?
C02 H02A . 0.9600 ?
C02 H02B . 0.9600 ?
C02 H02C . 0.9600 ?
C4 O5 . 1.2165(19) ?
C4 N3 . 1.344(2) ?
C4 C41 . 1.502(2) ?
C41 N42 . 1.3411(19) ?
C41 C46 . 1.380(2) ?
C43 N42 . 1.329(2) ?
C43 C44 . 1.380(2) ?
C43 H43 . 0.9300 ?
C44 N45 . 1.324(2) ?
C44 H44 . 0.9300 ?
C46 N45 . 1.339(2) ?
C46 H46 . 0.9300 ?
N2 N3 . 1.3785(17) ?
N3 H3 . 0.8600 ?

loop_
_geom_hbond_atom_site_label_D
_geom_hbond_atom_site_label_H
_geom_hbond_atom_site_label_A
_geom_hbond_site_symmetry_A
_geom_hbond_distance_DH
_geom_hbond_distance_HA
_geom_hbond_distance_DA
_geom_hbond_angle_DHA
C44 H44 O5 1_455 0.93 2.59 3.219(2) 125

loop_
_geom_torsion_atom_site_label_1
_geom_torsion_atom_site_label_2
_geom_torsion_atom_site_label_3
_geom_torsion_atom_site_label_4
_geom_torsion_site_symmetry_1
_geom_torsion_site_symmetry_2
_geom_torsion_site_symmetry_3
_geom_torsion_site_symmetry_4
_geom_torsion
_geom_torsion_publ_flag
O5 C4 C41 N42 . . . . 174.91(15) ?
N3 C4 C41 N42 . . . . -5.0(2) ?
O5 C4 C41 C46 . . . . -5.2(2) ?
N3 C4 C41 C46 . . . . 174.88(15) ?
N42 C43 C44 N45 . . . . -0.2(3) ?
N42 C41 C46 N45 . . . . -0.1(3) ?
C4 C41 C46 N45 . . . . 179.96(14) ?
S1 C1 N2 N3 . . . . 176.70(11) ?
S2 C1 N2 N3 . . . . -7.8(2) ?
O5 C4 N3 N2 . . . . -3.4(3) ?
C41 C4 N3 N2 . . . . 176.49(12) ?
C1 N2 N3 C4 . . . . 177.07(15) ?
C44 C43 N42 C41 . . . . -0.8(3) ?
C46 C41 N42 C43 . . . . 0.9(2) ?
C4 C41 N42 C43 . . . . -179.16(14) ?
C43 C44 N45 C46 . . . . 1.0(3) ?
C41 C46 N45 C44 . . . . -0.8(3) ?
N2 C1 S1 C01 . . . . -4.05(17) ?
S2 C1 S1 C01 . . . . -179.90(10) ?
N2 C1 S2 C02 . . . . 141.69(15) ?
S1 C1 S2 C02 . . . . -42.62(12) ?

loop_
_cod_related_entry_id
_cod_related_entry_database
_cod_related_entry_code
1 ChemSpider 9370946
